data_7710723
loop_
_publ_author_name
'Bauer, Josh'
'Benz, Maximilian'
'Klap\"otke, Thomas M'
'Stierstorfer, J\"org'

_publ_section_title
;
 Chemistry of 2,5-diaminotetrazole.
;
_journal_name_full 'Dalton transactions (Cambridge, England : 2003)'
_journal_paper_doi 10.1039/d2dt01480g
_journal_year 2022
_chemical_formula_moiety '	C2 H7 N6, N3'
_chemical_formula_sum 'C2 H7 N9'
_chemical_formula_weight 157.17
_chemical_name_common '4-methyl-2,5-diaminotetrazolium azide'
_chemical_name_systematic
;
4-methyl-2,5-diaminotetrazolium azide
;
_space_group_IT_number 19
_space_group_name_Hall 'P 2ac 2ab'
_space_group_name_H-M_alt 'P 21 21 21'
_symmetry_cell_setting orthorhombic
_symmetry_Int_Tables_number 19
_symmetry_space_group_name_Hall 'P 2ac 2ab'
_symmetry_space_group_name_H-M 'P 21 21 21'
_atom_sites_solution_hydrogens mixed
_audit_creation_method SHELXL-2013
_audit_update_record
;
2022-05-11 deposited with the CCDC.	2022-07-21 downloaded from the CCDC.
;
_cell_angle_alpha 90
_cell_angle_beta 90
_cell_angle_gamma 90
_cell_formula_units_Z 4
_cell_length_a 6.2958(3)
_cell_length_b 8.4859(4)
_cell_length_c 13.1114(6)
_cell_measurement_reflns_used 2911
_cell_measurement_temperature 100(2)
_cell_measurement_theta_max 25.3267
_cell_measurement_theta_min 2.8593
_cell_volume 700.48(6)
_computing_cell_refinement 'APEX2 v2012.4-3 (Bruker AXS)'
_computing_data_collection 'Bruker Instrument Service v3.0.21'
_computing_data_reduction 'SAINT V8.18C (Bruker AXS Inc., 2011)'
_computing_structure_refinement 'SHELXL-2013 (Sheldrick, 2013)'
_diffrn_ambient_temperature 100(2)
_diffrn_detector_area_resol_mean 7.4074
_diffrn_measured_fraction_theta_full 0.991
_diffrn_measured_fraction_theta_max 0.991
_diffrn_measurement_device_type 'D8 Venture'
_diffrn_measurement_method 'mix of omega and phi scans'
_diffrn_radiation_type MoK\a
_diffrn_radiation_wavelength 0.71073
_diffrn_reflns_av_R_equivalents 0.0459
_diffrn_reflns_av_unetI/netI 0.0294
_diffrn_reflns_Laue_measured_fraction_full 0.991
_diffrn_reflns_Laue_measured_fraction_max 0.991
_diffrn_reflns_limit_h_max 7
_diffrn_reflns_limit_h_min -7
_diffrn_reflns_limit_k_max 10
_diffrn_reflns_limit_k_min -10
_diffrn_reflns_limit_l_max 15
_diffrn_reflns_limit_l_min -15
_diffrn_reflns_number 7177
_diffrn_reflns_point_group_measured_fraction_full 0.995
_diffrn_reflns_point_group_measured_fraction_max 0.995
_diffrn_reflns_theta_full 25.242
_diffrn_reflns_theta_max 25.327
_diffrn_reflns_theta_min 2.859
_diffrn_source 'rotating anode generator'
_exptl_absorpt_coefficient_mu 0.116
_exptl_absorpt_correction_T_max 0.9705
_exptl_absorpt_correction_T_min 0.9177
_exptl_absorpt_correction_type multi-scan
_exptl_absorpt_process_details
;
SADABS-2016/2 - Bruker AXS area detector scaling and absorption correction
;
_exptl_crystal_colour colourless
_exptl_crystal_density_diffrn 1.490
_exptl_crystal_density_method 'not measured'
_exptl_crystal_description block
_exptl_crystal_F_000 328
_exptl_crystal_size_max 0.050
_exptl_crystal_size_mid 0.030
_exptl_crystal_size_min 0.020
_refine_diff_density_max 1.189
_refine_diff_density_min -0.334
_refine_diff_density_rms 0.128
_refine_ls_abs_structure_details
;
 Refined as a perfect inversion twin.
;
_refine_ls_abs_structure_Flack 0.5
_refine_ls_extinction_method none
_refine_ls_goodness_of_fit_ref 1.100
_refine_ls_hydrogen_treatment mixed
_refine_ls_matrix_type full
_refine_ls_number_parameters 109
_refine_ls_number_reflns 1274
_refine_ls_number_restraints 0
_refine_ls_restrained_S_all 1.100
_refine_ls_R_factor_all 0.0885
_refine_ls_R_factor_gt 0.0831
_refine_ls_shift/su_max 0.000
_refine_ls_shift/su_mean 0.000
_refine_ls_structure_factor_coef Fsqd
_refine_ls_weighting_details 'w=1/[\s^2^(Fo^2^)+(0.1637P)^2^+0.2034P] where P=(Fo^2^+2Fc^2^)/3'
_refine_ls_weighting_scheme calc
_refine_ls_wR_factor_gt 0.2027
_refine_ls_wR_factor_ref 0.2093
_reflns_Friedel_coverage 0.664
_reflns_Friedel_fraction_full 1.000
_reflns_Friedel_fraction_max 1.000
_reflns_number_gt 1164
_reflns_number_total 1274
_reflns_threshold_expression 'I > 2\s(I)'
_cod_data_source_file d2dt01480g2.cif
_cod_data_source_block vv368
_cod_depositor_comments
;
The following automatic conversions were performed:

data item '_exptl_absorpt_correction_type' value 'Multi-Scan' was
changed to 'multi-scan' in accordance with the
/home/data/users/saulius/crontab/automatic-downloads/rss-feeds/RSC/lib/dictionaries/cif_core.dic
dictionary named 'cif_core.dic' version 2.4.2 last updated on
2011-04-26.

Automatic conversion script
Id: cif_fix_values 7556 2019-12-06 15:28:31Z antanas 
;
_cod_database_code 7710723
_shelx_space_group_comment
;
The symmetry employed for this shelxl refinement is uniquely defined
by the following loop, which should always be used as a source of
symmetry information in preference to the above space-group names.
They are only intended as comments.
;
_shelx_estimated_absorpt_t_min 0.994
_shelx_estimated_absorpt_t_max 0.998
_shelxl_version_number 2013-4

loop_
_space_group_symop_operation_xyz
'x, y, z'
'-x+1/2, -y, z+1/2'
'x+1/2, -y+1/2, -z'
'-x, y+1/2, -z+1/2'

loop_
_atom_site_label
_atom_site_type_symbol
_atom_site_fract_x
_atom_site_fract_y
_atom_site_fract_z
_atom_site_U_iso_or_equiv
_atom_site_adp_type
_atom_site_occupancy
_atom_site_site_symmetry_order
_atom_site_calc_flag
_atom_site_refinement_flags_posn
_atom_site_refinement_flags_adp
_atom_site_refinement_flags_occupancy
_atom_site_disorder_assembly
_atom_site_disorder_group
N1 N 0.4166(7) 0.1753(5) 0.4908(3) 0.0177(11) Uani 1 1 d . . . . .
N2 N 0.4005(7) 0.2225(5) 0.5885(3) 0.0168(10) Uani 1 1 d . . . . .
N3 N 0.3731(7) 0.1175(5) 0.6567(3) 0.0177(10) Uani 1 1 d . . . . .
N4 N 0.3652(6) -0.0141(5) 0.6008(3) 0.0137(10) Uani 1 1 d . . . . .
N5 N 0.3913(8) -0.0849(5) 0.4251(3) 0.0229(11) Uani 1 1 d . . . . .
H5A H 0.3708 -0.1859 0.4368 0.027 Uiso 1 1 calc . U . . .
H5B H 0.4110 -0.0513 0.3623 0.027 Uiso 1 1 calc . U . . .
N6 N 0.4276(7) 0.3779(5) 0.6125(4) 0.0204(11) Uani 1 1 d . . . . .
C1 C 0.3923(7) 0.0153(6) 0.5011(3) 0.0151(11) Uani 1 1 d . . . . .
C2 C 0.3495(8) -0.1690(7) 0.6500(4) 0.0223(13) Uani 1 1 d . . . . .
H2A H 0.2926 -0.1564 0.7191 0.033 Uiso 1 1 calc R U . . .
H2B H 0.4908 -0.2172 0.6535 0.033 Uiso 1 1 calc R U . . .
H2C H 0.2546 -0.2368 0.6102 0.033 Uiso 1 1 calc R U . . .
N7 N 0.6374(8) 0.0729(5) 0.0654(3) 0.0224(11) Uani 1 1 d . . . . .
N8 N 0.6321(6) 0.0314(5) 0.1513(3) 0.0177(10) Uani 1 1 d . . . . .
N9 N 0.6241(8) -0.0056(5) 0.2370(3) 0.0224(11) Uani 1 1 d . . . . .
H6A H 0.415(12) 0.447(9) 0.557(5) 0.033(18) Uiso 1 1 d . . . . .
H6B H 0.311(14) 0.404(11) 0.662(7) 0.06(2) Uiso 1 1 d . . . . .

loop_
_atom_site_aniso_label
_atom_site_aniso_U_11
_atom_site_aniso_U_22
_atom_site_aniso_U_33
_atom_site_aniso_U_23
_atom_site_aniso_U_13
_atom_site_aniso_U_12
N1 0.020(2) 0.017(2) 0.016(2) -0.0011(17) 0.0022(17) -0.0016(17)
N2 0.015(2) 0.019(2) 0.017(2) 0.0002(17) -0.0007(18) -0.0001(17)
N3 0.017(2) 0.022(2) 0.015(2) 0.0000(17) 0.0011(18) -0.0035(18)
N4 0.0125(18) 0.017(2) 0.011(2) -0.0003(16) 0.0009(16) 0.0049(16)
N5 0.031(2) 0.020(2) 0.017(2) -0.0003(18) 0.001(2) 0.001(2)
N6 0.026(2) 0.013(2) 0.021(2) 0.0004(18) -0.0022(19) -0.0001(18)
C1 0.013(2) 0.024(3) 0.009(2) -0.0005(19) -0.001(2) -0.003(2)
C2 0.021(3) 0.025(3) 0.021(3) 0.009(2) -0.003(2) 0.000(2)
N7 0.028(2) 0.021(2) 0.018(3) -0.0008(19) 0.001(2) -0.0034(19)
N8 0.0100(18) 0.027(2) 0.016(2) 0.0007(18) -0.0023(17) 0.0033(17)
N9 0.025(2) 0.028(2) 0.014(2) -0.0007(18) 0.0008(18) 0.001(2)

loop_
_atom_type_symbol
_atom_type_description
_atom_type_scat_dispersion_real
_atom_type_scat_dispersion_imag
_atom_type_scat_source
C C 0.0033 0.0016 'International Tables Vol C Tables 4.2.6.8 and 6.1.1.4'
N N 0.0061 0.0033 'International Tables Vol C Tables 4.2.6.8 and 6.1.1.4'
H H 0.0000 0.0000 'International Tables Vol C Tables 4.2.6.8 and 6.1.1.4'

loop_
_geom_angle_atom_site_label_1
_geom_angle_atom_site_label_2
_geom_angle_atom_site_label_3
_geom_angle
_geom_angle_site_symmetry_1
_geom_angle_site_symmetry_3
_geom_angle_publ_flag
N2 N1 C1 101.1(4) . . ?
N3 N2 N1 118.0(4) . . ?
N3 N2 N6 122.0(4) . . ?
N1 N2 N6 119.8(4) . . ?
N2 N3 N4 101.8(4) . . ?
N3 N4 C1 111.9(4) . . ?
N3 N4 C2 120.7(4) . . ?
C1 N4 C2 127.1(4) . . ?
C1 N5 H5A 120.0 . . ?
C1 N5 H5B 120.0 . . ?
H5A N5 H5B 120.0 . . ?
N2 N6 H6A 114(4) . . ?
N2 N6 H6B 106(5) . . ?
H6A N6 H6B 108(7) . . ?
N5 C1 N4 128.3(5) . . ?
N5 C1 N1 124.6(4) . . ?
N4 C1 N1 107.1(4) . . ?
N4 C2 H2A 109.5 . . ?
N4 C2 H2B 109.5 . . ?
H2A C2 H2B 109.5 . . ?
N4 C2 H2C 109.5 . . ?
H2A C2 H2C 109.5 . . ?
H2B C2 H2C 109.5 . . ?
N9 N8 N7 178.1(5) . . ?

loop_
_geom_bond_atom_site_label_1
_geom_bond_atom_site_label_2
_geom_bond_distance
_geom_bond_site_symmetry_2
_geom_bond_publ_flag
N1 N2 1.346(6) . ?
N1 C1 1.373(7) . ?
N2 N3 1.274(6) . ?
N2 N6 1.367(6) . ?
N3 N4 1.337(6) . ?
N4 C1 1.342(6) . ?
N4 C2 1.467(6) . ?
N5 C1 1.310(7) . ?
N5 H5A 0.8800 . ?
N5 H5B 0.8800 . ?
N6 H6A 0.94(8) . ?
N6 H6B 1.00(9) . ?
C2 H2A 0.9800 . ?
C2 H2B 0.9800 . ?
C2 H2C 0.9800 . ?
N7 N8 1.180(6) . ?
N8 N9 1.168(7) . ?

loop_
_geom_contact_atom_site_label_1
_geom_contact_atom_site_label_2
_geom_contact_distance
_geom_contact_site_symmetry_1
_geom_contact_site_symmetry_2
_geom_contact_publ_flag
? ? ? ? ? ?

loop_
_geom_hbond_atom_site_label_D
_geom_hbond_atom_site_label_H
_geom_hbond_atom_site_label_A
_geom_hbond_distance_DH
_geom_hbond_distance_HA
_geom_hbond_distance_DA
_geom_hbond_angle_DHA
_geom_hbond_site_symmetry_A
N6 H6A N7 0.94(8) 1.95(8) 2.889(6) 173(7) 4_655
N5 H5B N9 0.88 2.16 2.947(6) 149.2 .
N5 H5A N7 0.88 2.05 2.912(6) 167.0 4_645
N6 H6B N9 1.00(9) 1.97(9) 2.953(7) 165(8) 3_456
N6 H6A N7 0.94(8) 1.95(8) 2.889(6) 173(7) 4_655
N5 H5B N9 0.88 2.16 2.947(6) 149.2 .
N5 H5A N7 0.88 2.05 2.912(6) 167.0 4_645
N6 H6B N9 1.00(9) 1.97(9) 2.953(7) 165(8) 3_456

loop_
_geom_torsion_atom_site_label_1
_geom_torsion_atom_site_label_2
_geom_torsion_atom_site_label_3
_geom_torsion_atom_site_label_4
_geom_torsion
_geom_torsion_site_symmetry_1
_geom_torsion_site_symmetry_2
_geom_torsion_site_symmetry_3
_geom_torsion_site_symmetry_4
_geom_torsion_publ_flag
C1 N1 N2 N3 0.8(5) . . . . ?
C1 N1 N2 N6 176.6(4) . . . . ?
N1 N2 N3 N4 -1.3(5) . . . . ?
N6 N2 N3 N4 -177.0(4) . . . . ?
N2 N3 N4 C1 1.2(5) . . . . ?
N2 N3 N4 C2 175.7(4) . . . . ?
N3 N4 C1 N5 -179.1(5) . . . . ?
C2 N4 C1 N5 6.9(8) . . . . ?
N3 N4 C1 N1 -0.8(5) . . . . ?
C2 N4 C1 N1 -174.9(4) . . . . ?
N2 N1 C1 N5 178.4(5) . . . . ?
N2 N1 C1 N4 0.1(5) . . . . ?
